data_2234492
loop_
_publ_author_name
'Temel, Ersin'
'Demircan, Ayd\?in'
'Beyazova, G\"ozde'
'B\"uy\"ukg\"ung\"or, Orhan'

_publ_section_title
;
 (3a<i>R</i>*,6<i>S</i>*,7a<i>R</i>*)-7a-Chloro-6-methyl-2-(4-methylphenylsulfonyl)-2,3,3a,6,7,7a-hexahydro-3a,6-epoxy-1<i>H</i>-isoindole
;
_journal_coeditor_code ZQ2155
_journal_issue 4
_journal_name_full 'Acta Crystallographica Section E'
_journal_page_first o1102
_journal_page_last o1103
_journal_paper_doi 10.1107/S1600536812009658
_journal_volume 68
_journal_year 2012
_chemical_formula_iupac 'C16 H18 Cl N O3 S'
_chemical_formula_moiety 'C16 H18 Cl N O3 S'
_chemical_formula_sum 'C16 H18 Cl N O3 S'
_chemical_formula_weight 339.82
_chemical_name_systematic
;
(3a<i>R</i>*,6<i>S</i>*,7a<i>R</i>*)-7a-Chloro-6-methyl-2-(4-
methylphenylsulfonyl)-2,3,3a,6,7,7a-hexahydro-3a,6-epoxy-1<i>H</i>-isoindole
;
_space_group_IT_number 14
_symmetry_cell_setting monoclinic
_symmetry_space_group_name_Hall '-P 2ybc'
_symmetry_space_group_name_H-M 'P 1 21/c 1'
_atom_sites_solution_hydrogens geom
_atom_sites_solution_primary direct
_atom_sites_solution_secondary difmap
_audit_creation_method SHELXL-97
_cell_angle_alpha 90.00
_cell_angle_beta 114.800(4)
_cell_angle_gamma 90.00
_cell_formula_units_Z 4
_cell_length_a 10.0523(5)
_cell_length_b 15.5135(6)
_cell_length_c 11.2729(6)
_cell_measurement_reflns_used 18547
_cell_measurement_temperature 296
_cell_measurement_theta_max 27.99
_cell_measurement_theta_min 1.99
_cell_volume 1595.84(14)
_computing_cell_refinement 'X-AREA (Stoe & Cie, 2002)'
_computing_data_collection 'X-AREA (Stoe & Cie, 2002)'
_computing_data_reduction 'X-RED32 (Stoe & Cie, 2002)'
_computing_molecular_graphics 'ORTEP-3 for Windows (Farrugia, 1997)'
_computing_publication_material 'WinGX (Farrugia, 1999)'
_computing_structure_refinement 'SHELXL97 (Sheldrick, 2008)'
_computing_structure_solution 'SHELXS97 (Sheldrick, 2008)'
_diffrn_ambient_temperature 296
_diffrn_detector_area_resol_mean 6.67
_diffrn_measured_fraction_theta_full 1.000
_diffrn_measured_fraction_theta_max 1.000
_diffrn_measurement_device_type 'Stoe IPDS 2'
_diffrn_measurement_method 'rotation method'
_diffrn_radiation_monochromator graphite
_diffrn_radiation_source 'fine-focus sealed tube'
_diffrn_radiation_type MoK\a
_diffrn_radiation_wavelength 0.71073
_diffrn_reflns_av_R_equivalents 0.0259
_diffrn_reflns_av_sigmaI/netI 0.0154
_diffrn_reflns_limit_h_max 12
_diffrn_reflns_limit_h_min -12
_diffrn_reflns_limit_k_max 19
_diffrn_reflns_limit_k_min -19
_diffrn_reflns_limit_l_max 14
_diffrn_reflns_limit_l_min -14
_diffrn_reflns_number 18547
_diffrn_reflns_theta_full 26.50
_diffrn_reflns_theta_max 26.50
_diffrn_reflns_theta_min 2.23
_exptl_absorpt_coefficient_mu 0.382
_exptl_absorpt_correction_T_max 0.843
_exptl_absorpt_correction_T_min 0.746
_exptl_absorpt_correction_type integration
_exptl_absorpt_process_details '(X-RED; Stoe & Cie, 2001)'
_exptl_crystal_colour colourless
_exptl_crystal_density_diffrn 1.414
_exptl_crystal_density_method 'not measured'
_exptl_crystal_description block
_exptl_crystal_F_000 712
_exptl_crystal_size_max 0.780
_exptl_crystal_size_mid 0.717
_exptl_crystal_size_min 0.600
_refine_diff_density_max 0.340
_refine_diff_density_min -0.366
_refine_ls_extinction_method none
_refine_ls_goodness_of_fit_ref 1.054
_refine_ls_hydrogen_treatment constr
_refine_ls_matrix_type full
_refine_ls_number_parameters 201
_refine_ls_number_reflns 3312
_refine_ls_number_restraints 0
_refine_ls_restrained_S_all 1.054
_refine_ls_R_factor_all 0.0470
_refine_ls_R_factor_gt 0.0383
_refine_ls_shift/su_max 0.001
_refine_ls_shift/su_mean 0.000
_refine_ls_structure_factor_coef Fsqd
_refine_ls_weighting_details 'calc w=1/[\s^2^(Fo^2^)+(0.0510P)^2^+0.5399P] where P=(Fo^2^+2Fc^2^)/3'
_refine_ls_weighting_scheme calc
_refine_ls_wR_factor_gt 0.0968
_refine_ls_wR_factor_ref 0.1011
_reflns_number_gt 2841
_reflns_number_total 3312
_reflns_threshold_expression I>2\s(I)
_cod_data_source_file zq2155.cif
_cod_data_source_block I
_cod_original_cell_volume 1595.84(13)
_cod_original_sg_symbol_H-M 'P 21/c'
_cod_database_code 2234492
_cod_database_fobs_code 2234492

loop_
_symmetry_equiv_pos_as_xyz
'x, y, z'
'-x, y+1/2, -z+1/2'
'-x, -y, -z'
'x, -y-1/2, z-1/2'

loop_
_atom_site_type_symbol
_atom_site_label
_atom_site_fract_x
_atom_site_fract_y
_atom_site_fract_z
_atom_site_U_iso_or_equiv
_atom_site_adp_type
_atom_site_calc_flag
_atom_site_refinement_flags
_atom_site_occupancy
_atom_site_symmetry_multiplicity
C C10 0.4256(2) 0.89806(12) 0.5996(2) 0.0456(4) Uani d . 1 1
H H10A 0.4404 0.9512 0.5614 0.055 Uiso calc R 1 1
H H10B 0.4544 0.9065 0.6923 0.055 Uiso calc R 1 1
C C11 0.2649(2) 0.86575(12) 0.52936(19) 0.0454(4) Uani d . 1 1
C C12 0.2241(2) 0.86741(15) 0.3842(2) 0.0569(5) Uani d . 1 1
H H12 0.1614 0.9066 0.3244 0.068 Uiso calc R 1 1
C C13 0.2935(2) 0.80336(14) 0.35758(19) 0.0524(5) Uani d . 1 1
H H13 0.2893 0.7876 0.2765 0.063 Uiso calc R 1 1
C C16 0.1574(3) 0.90085(17) 0.5776(3) 0.0670(6) Uani d . 1 1
H H16A 0.0624 0.8764 0.5276 0.101 Uiso calc R 1 1
H H16B 0.1522 0.9624 0.5680 0.101 Uiso calc R 1 1
H H16C 0.1888 0.8862 0.6681 0.101 Uiso calc R 1 1
O O1 0.61916(15) 0.52146(9) 0.65522(14) 0.0526(3) Uani d . 1 1
O O2 0.79916(16) 0.62551(11) 0.80370(14) 0.0587(4) Uani d . 1 1
O O3 0.28849(13) 0.77360(8) 0.55435(12) 0.0413(3) Uani d . 1 1
C C1 0.77799(19) 0.60653(11) 0.56803(19) 0.0411(4) Uani d . 1 1
C C2 0.7250(2) 0.55616(12) 0.4569(2) 0.0460(4) Uani d . 1 1
H H2 0.6428 0.5217 0.4375 0.055 Uiso calc R 1 1
C C3 0.7952(2) 0.55757(13) 0.3748(2) 0.0520(5) Uani d . 1 1
H H3 0.7594 0.5236 0.2999 0.062 Uiso calc R 1 1
C C4 0.9179(2) 0.60826(14) 0.4013(2) 0.0530(5) Uani d . 1 1
C C5 0.9670(2) 0.65924(15) 0.5121(3) 0.0627(6) Uani d . 1 1
H H5 1.0481 0.6945 0.5308 0.075 Uiso calc R 1 1
C C6 0.8985(2) 0.65894(14) 0.5953(2) 0.0562(5) Uani d . 1 1
H H6 0.9331 0.6937 0.6693 0.067 Uiso calc R 1 1
C C7 0.9952(3) 0.60749(19) 0.3123(3) 0.0746(7) Uani d . 1 1
H H7A 1.0581 0.5580 0.3314 0.112 Uiso calc R 1 1
H H7B 1.0526 0.6590 0.3257 0.112 Uiso calc R 1 1
H H7C 0.9241 0.6050 0.2230 0.112 Uiso calc R 1 1
C C8 0.5981(2) 0.76445(12) 0.68794(18) 0.0433(4) Uani d . 1 1
H H8A 0.7017 0.7778 0.7207 0.052 Uiso calc R 1 1
H H8B 0.5676 0.7709 0.7585 0.052 Uiso calc R 1 1
C C9 0.50862(19) 0.82243(11) 0.57366(17) 0.0388(4) Uani d . 1 1
C C14 0.38083(19) 0.76143(11) 0.48755(16) 0.0377(4) Uani d . 1 1
C C15 0.4437(2) 0.67277(12) 0.5043(2) 0.0465(4) Uani d . 1 1
H H15A 0.3726 0.6299 0.5025 0.056 Uiso calc R 1 1
H H15B 0.4764 0.6595 0.4367 0.056 Uiso calc R 1 1
Cl Cl1 0.61872(6) 0.85248(4) 0.48951(6) 0.06283(18) Uani d . 1 1
N N1 0.56832(16) 0.67646(10) 0.63391(15) 0.0429(4) Uani d . 1 1
S S1 0.69313(5) 0.60262(3) 0.67681(5) 0.04233(14) Uani d . 1 1

loop_
_atom_site_aniso_label
_atom_site_aniso_U_11
_atom_site_aniso_U_22
_atom_site_aniso_U_33
_atom_site_aniso_U_12
_atom_site_aniso_U_13
_atom_site_aniso_U_23
C10 0.0524(11) 0.0356(9) 0.0507(11) -0.0016(8) 0.0233(9) -0.0048(8)
C11 0.0477(10) 0.0396(9) 0.0482(10) 0.0060(8) 0.0194(9) -0.0017(8)
C12 0.0608(13) 0.0518(12) 0.0460(11) 0.0136(10) 0.0106(10) 0.0068(9)
C13 0.0617(12) 0.0560(12) 0.0343(9) 0.0062(10) 0.0150(9) -0.0004(8)
C16 0.0531(12) 0.0716(15) 0.0790(16) 0.0095(11) 0.0304(12) -0.0167(13)
O1 0.0568(8) 0.0384(7) 0.0644(9) -0.0005(6) 0.0272(7) 0.0103(6)
O2 0.0523(8) 0.0646(10) 0.0461(8) 0.0066(7) 0.0079(7) 0.0030(7)
O3 0.0394(6) 0.0404(7) 0.0464(7) -0.0014(5) 0.0202(6) 0.0000(5)
C1 0.0347(9) 0.0351(9) 0.0498(10) 0.0034(7) 0.0141(8) 0.0043(8)
C2 0.0425(9) 0.0377(10) 0.0560(11) -0.0035(8) 0.0191(9) 0.0003(8)
C3 0.0515(11) 0.0491(12) 0.0552(11) 0.0028(9) 0.0222(10) -0.0006(9)
C4 0.0419(10) 0.0527(12) 0.0673(13) 0.0126(9) 0.0258(10) 0.0169(10)
C5 0.0428(11) 0.0602(13) 0.0863(17) -0.0092(10) 0.0282(12) 0.0013(12)
C6 0.0413(10) 0.0536(12) 0.0699(14) -0.0096(9) 0.0195(10) -0.0109(10)
C7 0.0634(14) 0.0879(19) 0.0885(18) 0.0160(13) 0.0475(14) 0.0213(15)
C8 0.0438(10) 0.0382(9) 0.0429(9) -0.0027(7) 0.0132(8) -0.0068(7)
C9 0.0436(9) 0.0352(9) 0.0428(9) -0.0058(7) 0.0233(8) -0.0024(7)
C14 0.0386(9) 0.0379(9) 0.0357(9) -0.0002(7) 0.0148(7) -0.0035(7)
C15 0.0402(9) 0.0401(10) 0.0494(11) 0.0012(8) 0.0094(8) -0.0076(8)
Cl1 0.0688(3) 0.0623(3) 0.0770(4) -0.0109(3) 0.0498(3) 0.0005(3)
N1 0.0385(8) 0.0383(8) 0.0441(8) 0.0008(6) 0.0097(7) -0.0032(6)
S1 0.0401(2) 0.0385(2) 0.0444(3) 0.00261(18) 0.01385(19) 0.00562(19)

loop_
_atom_type_symbol
_atom_type_description
_atom_type_scat_dispersion_real
_atom_type_scat_dispersion_imag
_atom_type_scat_source
C C 0.0033 0.0016 'International Tables Vol C Tables 4.2.6.8 and 6.1.1.4'
H H 0.0000 0.0000 'International Tables Vol C Tables 4.2.6.8 and 6.1.1.4'
Cl Cl 0.1484 0.1585 'International Tables Vol C Tables 4.2.6.8 and 6.1.1.4'
N N 0.0061 0.0033 'International Tables Vol C Tables 4.2.6.8 and 6.1.1.4'
O O 0.0106 0.0060 'International Tables Vol C Tables 4.2.6.8 and 6.1.1.4'
S S 0.1246 0.1234 'International Tables Vol C Tables 4.2.6.8 and 6.1.1.4'

loop_
_geom_angle_atom_site_label_1
_geom_angle_atom_site_label_2
_geom_angle_atom_site_label_3
_geom_angle
C9 C10 C11 100.86(14)
C9 C10 H10A 111.6
C11 C10 H10A 111.6
C9 C10 H10B 111.6
C11 C10 H10B 111.6
H10A C10 H10B 109.4
O3 C11 C16 111.69(17)
O3 C11 C12 100.03(15)
C16 C11 C12 118.48(19)
O3 C11 C10 99.65(14)
C16 C11 C10 116.82(17)
C12 C11 C10 107.31(17)
C13 C12 C11 107.74(18)
C13 C12 H12 126.1
C11 C12 H12 126.1
C12 C13 C14 104.62(17)
C12 C13 H13 127.7
C14 C13 H13 127.7
C11 C16 H16A 109.5
C11 C16 H16B 109.5
H16A C16 H16B 109.5
C11 C16 H16C 109.5
H16A C16 H16C 109.5
H16B C16 H16C 109.5
C14 O3 C11 96.70(13)
C2 C1 C6 120.26(19)
C2 C1 S1 119.75(14)
C6 C1 S1 119.98(16)
C3 C2 C1 119.22(18)
C3 C2 H2 120.4
C1 C2 H2 120.4
C2 C3 C4 121.6(2)
C2 C3 H3 119.2
C4 C3 H3 119.2
C5 C4 C3 117.9(2)
C5 C4 C7 121.2(2)
C3 C4 C7 120.9(2)
C6 C5 C4 121.5(2)
C6 C5 H5 119.3
C4 C5 H5 119.3
C5 C6 C1 119.5(2)
C5 C6 H6 120.3
C1 C6 H6 120.3
C4 C7 H7A 109.5
C4 C7 H7B 109.5
H7A C7 H7B 109.5
C4 C7 H7C 109.5
H7A C7 H7C 109.5
H7B C7 H7C 109.5
N1 C8 C9 104.64(14)
N1 C8 H8A 110.8
C9 C8 H8A 110.8
N1 C8 H8B 110.8
C9 C8 H8B 110.8
H8A C8 H8B 108.9
C8 C9 C10 117.81(15)
C8 C9 C14 102.03(13)
C10 C9 C14 102.13(14)
C8 C9 Cl1 108.97(13)
C10 C9 Cl1 113.96(13)
C14 C9 Cl1 110.94(12)
O3 C14 C15 112.85(15)
O3 C14 C13 102.29(14)
C15 C14 C13 124.43(16)
O3 C14 C9 97.98(12)
C15 C14 C9 106.57(14)
C13 C14 C9 109.59(15)
N1 C15 C14 103.22(14)
N1 C15 H15A 111.1
C14 C15 H15A 111.1
N1 C15 H15B 111.1
C14 C15 H15B 111.1
H15A C15 H15B 109.1
C15 N1 C8 112.74(14)
C15 N1 S1 119.98(12)
C8 N1 S1 122.37(12)
O2 S1 O1 120.46(9)
O2 S1 N1 106.49(9)
O1 S1 N1 106.87(8)
O2 S1 C1 108.24(9)
O1 S1 C1 106.29(9)
N1 S1 C1 107.98(8)

loop_
_geom_bond_atom_site_label_1
_geom_bond_atom_site_label_2
_geom_bond_distance
C10 C9 1.537(2)
C10 C11 1.554(3)
C10 H10A 0.9700
C10 H10B 0.9700
C11 O3 1.457(2)
C11 C16 1.501(3)
C11 C12 1.511(3)
C12 C13 1.319(3)
C12 H12 0.9300
C13 C14 1.504(3)
C13 H13 0.9300
C16 H16A 0.9600
C16 H16B 0.9600
C16 H16C 0.9600
O1 S1 1.4302(14)
O2 S1 1.4245(15)
O3 C14 1.432(2)
C1 C2 1.380(3)
C1 C6 1.382(3)
C1 S1 1.7643(19)
C2 C3 1.380(3)
C2 H2 0.9300
C3 C4 1.385(3)
C3 H3 0.9300
C4 C5 1.383(3)
C4 C7 1.505(3)
C5 C6 1.377(3)
C5 H5 0.9300
C6 H6 0.9300
C7 H7A 0.9600
C7 H7B 0.9600
C7 H7C 0.9600
C8 N1 1.473(2)
C8 C9 1.518(3)
C8 H8A 0.9700
C8 H8B 0.9700
C9 C14 1.563(2)
C9 Cl1 1.7952(17)
C14 C15 1.492(2)
C15 N1 1.473(2)
C15 H15A 0.9700
C15 H15B 0.9700
N1 S1 1.6159(16)

loop_
_geom_hbond_atom_site_label_D
_geom_hbond_atom_site_label_H
_geom_hbond_atom_site_label_A
_geom_hbond_site_symmetry_A
_geom_hbond_distance_DH
_geom_hbond_distance_HA
_geom_hbond_distance_DA
_geom_hbond_angle_DHA
C2 H2 O1 3_666 0.93 2.48 3.368(2) 159.1
C5 H5 O3 1_655 0.93 2.62 3.539(2) 168.9
C13 H13 O3 4_575 0.93 2.67 3.601(2) 174.0

loop_
_geom_torsion_atom_site_label_1
_geom_torsion_atom_site_label_2
_geom_torsion_atom_site_label_3
_geom_torsion_atom_site_label_4
_geom_torsion
C9 C10 C11 O3 34.16(17)
C9 C10 C11 C16 154.56(19)
C9 C10 C11 C12 -69.61(18)
O3 C11 C12 C13 -30.6(2)
C16 C11 C12 C13 -152.2(2)
C10 C11 C12 C13 72.9(2)
C11 C12 C13 C14 -0.8(2)
C16 C11 O3 C14 174.89(17)
C12 C11 O3 C14 48.62(16)
C10 C11 O3 C14 -61.04(15)
C6 C1 C2 C3 1.2(3)
S1 C1 C2 C3 -177.82(15)
C1 C2 C3 C4 0.0(3)
C2 C3 C4 C5 -1.2(3)
C2 C3 C4 C7 178.6(2)
C3 C4 C5 C6 1.1(3)
C7 C4 C5 C6 -178.7(2)
C4 C5 C6 C1 0.1(3)
C2 C1 C6 C5 -1.3(3)
S1 C1 C6 C5 177.75(17)
N1 C8 C9 C10 137.96(16)
N1 C8 C9 C14 27.15(17)
N1 C8 C9 Cl1 -90.22(14)
C11 C10 C9 C8 -108.28(17)
C11 C10 C9 C14 2.47(17)
C11 C10 C9 Cl1 122.17(14)
C11 O3 C14 C15 173.57(15)
C11 O3 C14 C13 -50.39(16)
C11 O3 C14 C9 61.76(14)
C12 C13 C14 O3 32.9(2)
C12 C13 C14 C15 162.03(19)
C12 C13 C14 C9 -70.3(2)
C8 C9 C14 O3 83.30(14)
C10 C9 C14 O3 -38.96(16)
Cl1 C9 C14 O3 -160.76(11)
C8 C9 C14 C15 -33.50(18)
C10 C9 C14 C15 -155.76(15)
Cl1 C9 C14 C15 82.44(16)
C8 C9 C14 C13 -170.56(15)
C10 C9 C14 C13 67.19(17)
Cl1 C9 C14 C13 -54.62(17)
O3 C14 C15 N1 -80.61(17)
C13 C14 C15 N1 154.70(18)
C9 C14 C15 N1 25.80(18)
C14 C15 N1 C8 -8.4(2)
C14 C15 N1 S1 -164.23(13)
C9 C8 N1 C15 -12.7(2)
C9 C8 N1 S1 142.44(13)
C15 N1 S1 O2 178.27(15)
C8 N1 S1 O2 24.88(17)
C15 N1 S1 O1 -51.77(16)
C8 N1 S1 O1 154.84(15)
C15 N1 S1 C1 62.21(16)
C8 N1 S1 C1 -91.18(16)
C2 C1 S1 O2 153.66(15)
C6 C1 S1 O2 -25.36(19)
C2 C1 S1 O1 22.93(17)
C6 C1 S1 O1 -156.09(16)
C2 C1 S1 N1 -91.44(16)
C6 C1 S1 N1 89.54(17)
